data_4001373
loop_
_publ_author_name
'Huang, Ya-Ling'
'Huang, Meow-Yu'
'Chan, Tsung-Han'
'Chang, Bor-Chen'
'Lii, Kwang-Hwa'

_publ_section_title
;
 Synthesis, Structural Characterization, and Luminescence Properties of
 Lanthanide Oxalatophosphonates:&#x00A0;
 Na[M3(H2O)4(C2O4)4(CH3PO3)]&#x00B7;2H2O (M = Nd and Pr)
;
_journal_issue 13
_journal_name_full 'Chemistry of Materials'
_journal_page_first 3232
_journal_paper_doi 10.1021/cm070602i
_journal_volume 19
_journal_year 2007
_chemical_formula_moiety Na[Pr3(H2O)4(C2O4)4(CH3PO3)].2H2O
_chemical_formula_sum 'C9 H15 Na O25 P Pr3'
_chemical_formula_weight 999.90
_chemical_name_systematic
; 
 ? 
;
_space_group_IT_number 2
_symmetry_cell_setting triclinic
_symmetry_space_group_name_Hall '-P 1'
_symmetry_space_group_name_H-M 'P -1'
_atom_sites_solution_hydrogens geom
_atom_sites_solution_primary direct
_atom_sites_solution_secondary difmap
_audit_creation_method SHELXL-97
_cell_angle_alpha 75.086(2)
_cell_angle_beta 86.611(2)
_cell_angle_gamma 82.545(2)
_cell_formula_units_Z 2
_cell_length_a 9.1254(11)
_cell_length_b 9.5493(12)
_cell_length_c 14.0728(17)
_cell_measurement_temperature 296(2)
_cell_volume 1174.6(2)
_computing_molecular_graphics Diamond
_computing_structure_refinement 'SHELXL-97 (Sheldrick, 1997)'
_computing_structure_solution 'SHELXS-97 (Sheldrick, 1990)'
_diffrn_ambient_temperature 296(2)
_diffrn_measured_fraction_theta_full 0.996
_diffrn_measured_fraction_theta_max 0.996
_diffrn_measurement_device_type CCD
_diffrn_measurement_method 'omega scan'
_diffrn_radiation_monochromator graphite
_diffrn_radiation_source 'fine-focus sealed tube'
_diffrn_radiation_type MoK\a
_diffrn_radiation_wavelength 0.71073
_diffrn_reflns_av_R_equivalents 0.0454
_diffrn_reflns_av_sigmaI/netI 0.0590
_diffrn_reflns_limit_h_max 12
_diffrn_reflns_limit_h_min -12
_diffrn_reflns_limit_k_max 12
_diffrn_reflns_limit_k_min -12
_diffrn_reflns_limit_l_max 18
_diffrn_reflns_limit_l_min -18
_diffrn_reflns_number 13950
_diffrn_reflns_theta_full 28.32
_diffrn_reflns_theta_max 28.32
_diffrn_reflns_theta_min 1.50
_exptl_absorpt_coefficient_mu 6.326
_exptl_absorpt_correction_T_max 0.954
_exptl_absorpt_correction_T_min 0.687
_exptl_absorpt_correction_type empirical
_exptl_absorpt_process_details 'SADABS program'
_exptl_crystal_colour green
_exptl_crystal_density_diffrn 2.827
_exptl_crystal_density_method 'not measured'
_exptl_crystal_description tablet
_exptl_crystal_F_000 944
_exptl_crystal_size_max 0.12
_exptl_crystal_size_mid 0.08
_exptl_crystal_size_min 0.04
_refine_diff_density_max 1.550
_refine_diff_density_min -0.983
_refine_diff_density_rms 0.195
_refine_ls_extinction_method none
_refine_ls_goodness_of_fit_ref 0.981
_refine_ls_hydrogen_treatment mixed
_refine_ls_matrix_type full
_refine_ls_number_parameters 352
_refine_ls_number_reflns 5822
_refine_ls_number_restraints 0
_refine_ls_restrained_S_all 0.981
_refine_ls_R_factor_all 0.0385
_refine_ls_R_factor_gt 0.0308
_refine_ls_shift/su_max 0.001
_refine_ls_shift/su_mean 0.000
_refine_ls_structure_factor_coef Fsqd
_refine_ls_weighting_details 'calc w=1/[\s^2^(Fo^2^)+(0.0233P)^2^+0.0000P] where P=(Fo^2^+2Fc^2^)/3'
_refine_ls_weighting_scheme calc
_refine_ls_wR_factor_gt 0.0663
_refine_ls_wR_factor_ref 0.0681
_reflns_number_gt 4832
_reflns_number_total 5822
_reflns_threshold_expression >2sigma(I)
_cod_data_source_file cm070602isi20070303_113909.cif
_cod_data_source_block 06sp17m
_cod_original_sg_symbol_H-M P-1
_cod_database_code 4001373

loop_
_symmetry_equiv_pos_as_xyz
'x, y, z'
'-x, -y, -z'

loop_
_atom_site_label
_atom_site_type_symbol
_atom_site_fract_x
_atom_site_fract_y
_atom_site_fract_z
_atom_site_U_iso_or_equiv
_atom_site_adp_type
_atom_site_occupancy
_atom_site_symmetry_multiplicity
_atom_site_calc_flag
Na1 Na 0.3806(3) 0.8437(3) -0.22409(18) 0.0374(6) Uani 1 1 d
Pr1 Pr 0.22191(3) 0.43454(3) 0.15837(2) 0.01201(7) Uani 1 1 d
Pr2 Pr 0.18757(3) 0.86214(3) 0.03810(2) 0.01126(7) Uani 1 1 d
Pr3 Pr 0.26700(3) -0.22640(3) 0.50386(2) 0.01301(7) Uani 1 1 d
P1 P -0.11090(14) 0.72079(14) 0.04635(10) 0.0126(3) Uani 1 1 d
O1 O -0.1756(4) 0.6794(4) -0.0367(3) 0.0215(9) Uani 1 1 d
O2 O 0.0465(4) 0.6443(4) 0.0725(3) 0.0174(8) Uani 1 1 d
O3 O -0.0923(4) 0.8857(4) 0.0222(3) 0.0152(8) Uani 1 1 d
O4 O 0.2062(4) -0.2927(4) 0.6858(3) 0.0225(9) Uani 1 1 d
O5 O 0.0309(4) -0.3573(4) 0.7996(3) 0.0196(8) Uani 1 1 d
O6 O -0.1417(4) -0.3894(5) 0.6643(3) 0.0342(11) Uani 1 1 d
O7 O 0.0252(4) -0.3117(5) 0.5472(3) 0.0246(9) Uani 1 1 d
O8 O 0.2913(5) -0.3415(4) 0.3584(3) 0.0302(10) Uani 1 1 d
O9 O 0.2480(4) -0.3184(4) 0.1998(3) 0.0205(8) Uani 1 1 d
O10 O 0.0787(4) -0.0684(4) 0.1934(3) 0.0205(9) Uani 1 1 d
O11 O 0.1154(4) -0.0943(4) 0.3540(3) 0.0199(8) Uani 1 1 d
O12 O 0.3848(4) 0.9684(4) 0.1051(3) 0.0217(9) Uani 1 1 d
O13 O 0.3971(4) 0.9423(4) -0.0799(3) 0.0194(8) Uani 1 1 d
O14 O 0.5174(4) 0.6486(4) -0.0994(3) 0.0230(9) Uani 1 1 d
O15 O 0.3484(4) 0.6198(4) 0.0237(3) 0.0186(8) Uani 1 1 d
O16 O 0.4720(4) -0.6824(4) 0.5321(3) 0.0306(10) Uani 1 1 d
O17 O 0.3319(4) -0.4915(4) 0.5652(3) 0.0247(9) Uani 1 1 d
O18 O 0.3855(4) -0.0119(4) 0.4085(3) 0.0233(9) Uani 1 1 d
O19 O 0.5554(4) 0.1373(4) 0.4016(3) 0.0208(9) Uani 1 1 d
OW1 O 0.4333(4) 0.4168(5) 0.2801(3) 0.0288(10) Uani 1 1 d
OW2 O 0.3020(4) 0.1655(4) 0.2291(3) 0.0259(9) Uani 1 1 d
OW3 O 0.1415(4) 0.8474(4) -0.1346(3) 0.0179(8) Uani 1 1 d
OW4 O 0.1363(4) -0.0054(5) 0.5514(3) 0.0324(10) Uani 1 1 d
OW5 O 0.1004(6) -0.6636(6) 0.6258(4) 0.0580(15) Uani 1 1 d
OW6 O 0.3058(7) 1.1026(6) -0.3179(5) 0.0740(19) Uani 1 1 d
C1 C 0.0812(5) -0.3302(6) 0.7129(4) 0.0164(11) Uani 1 1 d
C2 C -0.0219(6) -0.3473(6) 0.6349(4) 0.0218(12) Uani 1 1 d
C3 C 0.2318(6) -0.2778(6) 0.2791(4) 0.0178(11) Uani 1 1 d
C4 C 0.1316(5) -0.1341(6) 0.2755(4) 0.0153(11) Uani 1 1 d
C5 C 0.5032(5) 0.9937(6) -0.0541(4) 0.0146(11) Uani 1 1 d
C6 C 0.4610(5) 0.5778(6) -0.0224(4) 0.0167(11) Uani 1 1 d
C7 C 0.4439(6) -0.5516(6) 0.5280(4) 0.0195(12) Uani 1 1 d
C8 C 0.4828(6) 0.0361(6) 0.4457(4) 0.0166(11) Uani 1 1 d
C9 C -0.2310(6) 0.6795(7) 0.1498(4) 0.0297(14) Uani 1 1 d
H9CA H -0.3176 0.7502 0.1418 0.050 Uiso 1 1 d
H9CB H -0.2043 0.7006 0.2026 0.050 Uiso 1 1 d
H9CC H -0.2915 0.6163 0.1550 0.050 Uiso 1 1 d

loop_
_atom_site_aniso_label
_atom_site_aniso_U_11
_atom_site_aniso_U_22
_atom_site_aniso_U_33
_atom_site_aniso_U_23
_atom_site_aniso_U_13
_atom_site_aniso_U_12
Na1 0.0326(14) 0.0549(18) 0.0210(13) -0.0038(12) 0.0013(10) -0.0041(13)
Pr1 0.01140(13) 0.01141(14) 0.01272(15) -0.00239(11) 0.00058(10) -0.00129(10)
Pr2 0.01011(13) 0.01034(14) 0.01296(14) -0.00244(11) -0.00060(10) -0.00077(10)
Pr3 0.01255(14) 0.01353(15) 0.01269(15) -0.00293(11) 0.00082(11) -0.00193(11)
P1 0.0112(6) 0.0105(6) 0.0157(7) -0.0028(5) -0.0006(5) -0.0014(5)
O1 0.0207(19) 0.023(2) 0.023(2) -0.0104(18) -0.0056(16) -0.0016(17)
O2 0.0119(17) 0.0131(19) 0.026(2) -0.0020(16) -0.0043(15) -0.0003(15)
O3 0.0141(17) 0.0119(18) 0.019(2) -0.0039(15) -0.0027(15) 0.0002(14)
O4 0.021(2) 0.034(2) 0.015(2) -0.0071(18) 0.0039(16) -0.0118(18)
O5 0.0181(19) 0.023(2) 0.018(2) -0.0040(17) 0.0034(15) -0.0066(16)
O6 0.027(2) 0.063(3) 0.021(2) -0.016(2) 0.0086(18) -0.029(2)
O7 0.023(2) 0.041(3) 0.012(2) -0.0065(18) 0.0037(16) -0.0164(19)
O8 0.048(3) 0.022(2) 0.019(2) -0.0084(18) -0.0134(19) 0.013(2)
O9 0.034(2) 0.016(2) 0.0133(19) -0.0076(16) -0.0017(16) -0.0009(17)
O10 0.0219(19) 0.022(2) 0.015(2) -0.0041(17) -0.0036(16) 0.0067(16)
O11 0.0184(19) 0.024(2) 0.018(2) -0.0087(17) -0.0048(15) 0.0033(16)
O12 0.0169(19) 0.033(2) 0.020(2) -0.0100(18) 0.0030(16) -0.0121(17)
O13 0.0172(18) 0.025(2) 0.019(2) -0.0098(17) -0.0002(15) -0.0077(16)
O14 0.0194(19) 0.018(2) 0.024(2) 0.0026(17) 0.0093(16) 0.0022(16)
O15 0.0135(18) 0.0150(19) 0.026(2) -0.0062(17) 0.0086(15) 0.0006(15)
O16 0.021(2) 0.018(2) 0.054(3) -0.014(2) 0.0059(19) -0.0013(17)
O17 0.025(2) 0.019(2) 0.025(2) -0.0014(18) 0.0068(17) 0.0035(17)
O18 0.025(2) 0.027(2) 0.017(2) 0.0018(17) -0.0060(16) -0.0139(18)
O19 0.020(2) 0.024(2) 0.017(2) 0.0011(17) -0.0021(16) -0.0094(17)
OW1 0.025(2) 0.036(3) 0.026(2) -0.008(2) -0.0102(18) 0.0002(19)
OW2 0.046(3) 0.015(2) 0.015(2) -0.0022(16) -0.0023(18) -0.0011(18)
OW3 0.0159(18) 0.021(2) 0.016(2) -0.0054(16) 0.0002(15) -0.0006(16)
OW4 0.032(2) 0.030(3) 0.038(3) -0.019(2) 0.003(2) 0.0062(19)
OW5 0.066(4) 0.064(4) 0.041(3) 0.004(3) -0.010(3) -0.029(3)
OW6 0.090(5) 0.044(4) 0.089(5) -0.027(3) 0.029(4) -0.006(3)
C1 0.016(3) 0.015(3) 0.018(3) -0.004(2) 0.003(2) -0.002(2)
C2 0.021(3) 0.023(3) 0.022(3) -0.006(3) 0.001(2) -0.005(2)
C3 0.021(3) 0.015(3) 0.017(3) -0.004(2) -0.002(2) -0.001(2)
C4 0.014(2) 0.014(3) 0.018(3) -0.004(2) -0.001(2) -0.003(2)
C5 0.015(2) 0.015(3) 0.016(3) -0.007(2) -0.003(2) -0.001(2)
C6 0.013(2) 0.016(3) 0.021(3) -0.007(2) 0.002(2) 0.001(2)
C7 0.018(3) 0.021(3) 0.019(3) -0.004(2) -0.005(2) 0.002(2)
C8 0.015(3) 0.015(3) 0.018(3) -0.004(2) 0.000(2) -0.001(2)
C9 0.026(3) 0.034(4) 0.026(3) -0.004(3) 0.012(3) -0.007(3)

loop_
_atom_type_symbol
_atom_type_description
_atom_type_scat_dispersion_real
_atom_type_scat_dispersion_imag
_atom_type_scat_source
C C 0.0033 0.0016 'International Tables Vol C Tables 4.2.6.8 and 6.1.1.4'
H H 0.0000 0.0000 'International Tables Vol C Tables 4.2.6.8 and 6.1.1.4'
O O 0.0106 0.0060 'International Tables Vol C Tables 4.2.6.8 and 6.1.1.4'
P P 0.1023 0.0942 'International Tables Vol C Tables 4.2.6.8 and 6.1.1.4'
Na Na 0.0362 0.0249 'International Tables Vol C Tables 4.2.6.8 and 6.1.1.4'
Pr Pr -0.2180 2.8214 'International Tables Vol C Tables 4.2.6.8 and 6.1.1.4'

loop_
_geom_angle_atom_site_label_1
_geom_angle_atom_site_label_2
_geom_angle_atom_site_label_3
_geom_angle
_geom_angle_site_symmetry_1
_geom_angle_site_symmetry_3
OW3 Na1 O13 70.04(13) . .
OW3 Na1 O14 97.29(15) . .
O13 Na1 O14 73.49(14) . .
OW3 Na1 O19 131.50(15) . 2_665
O13 Na1 O19 147.54(17) . 2_665
O14 Na1 O19 118.61(16) . 2_665
OW3 Na1 OW6 88.90(17) . .
O13 Na1 OW6 86.39(19) . .
O14 Na1 OW6 155.3(2) . .
O19 Na1 OW6 72.14(17) 2_665 .
OW3 Na1 O4 74.41(13) . 1_564
O13 Na1 O4 143.97(15) . 1_564
O14 Na1 O4 105.95(16) . 1_564
O19 Na1 O4 65.46(13) 2_665 1_564
OW6 Na1 O4 98.76(18) . 1_564
OW3 Na1 OW2 150.78(15) . 2_665
O13 Na1 OW2 83.16(13) . 2_665
O14 Na1 OW2 62.98(12) . 2_665
O19 Na1 OW2 77.67(13) 2_665 2_665
OW6 Na1 OW2 101.14(18) . 2_665
O4 Na1 OW2 129.73(15) 1_564 2_665
OW3 Na1 Pr2 36.78(9) . .
O13 Na1 Pr2 36.55(9) . .
O14 Na1 Pr2 73.62(10) . .
O19 Na1 Pr2 166.80(12) 2_665 .
OW6 Na1 Pr2 98.73(15) . .
O4 Na1 Pr2 107.74(10) 1_564 .
OW2 Na1 Pr2 114.07(10) 2_665 .
O1 Pr1 O2 86.75(12) 2_565 .
O1 Pr1 O6 131.38(13) 2_565 2_556
O2 Pr1 O6 104.64(14) . 2_556
O1 Pr1 O5 75.05(12) 2_565 2_556
O2 Pr1 O5 74.18(12) . 2_556
O6 Pr1 O5 63.71(12) 2_556 2_556
O1 Pr1 OW2 74.56(12) 2_565 .
O2 Pr1 OW2 153.41(12) . .
O6 Pr1 OW2 75.69(14) 2_556 .
O5 Pr1 OW2 82.69(13) 2_556 .
O1 Pr1 O14 76.99(13) 2_565 2_665
O2 Pr1 O14 127.45(12) . 2_665
O6 Pr1 O14 123.63(13) 2_556 2_665
O5 Pr1 O14 143.21(13) 2_556 2_665
OW2 Pr1 O14 67.07(12) . 2_665
O1 Pr1 O15 87.59(13) 2_565 .
O2 Pr1 O15 67.08(11) . .
O6 Pr1 O15 140.64(13) 2_556 .
O5 Pr1 O15 138.27(11) 2_556 .
OW2 Pr1 O15 129.23(12) . .
O14 Pr1 O15 62.67(11) 2_665 .
O1 Pr1 O9 146.15(12) 2_565 1_565
O2 Pr1 O9 65.41(11) . 1_565
O6 Pr1 O9 76.86(13) 2_556 1_565
O5 Pr1 O9 112.43(12) 2_556 1_565
OW2 Pr1 O9 137.81(12) . 1_565
O14 Pr1 O9 104.13(12) 2_665 1_565
O15 Pr1 O9 64.60(12) . 1_565
O1 Pr1 OW1 137.00(13) 2_565 .
O2 Pr1 OW1 131.68(12) . .
O6 Pr1 OW1 65.10(13) 2_556 .
O5 Pr1 OW1 127.24(12) 2_556 .
OW2 Pr1 OW1 73.28(13) . .
O14 Pr1 OW1 64.57(13) 2_665 .
O15 Pr1 OW1 91.17(12) . .
O9 Pr1 OW1 66.28(12) 1_565 .
O1 Pr1 Pr2 107.83(9) 2_565 .
O2 Pr1 Pr2 37.59(8) . .
O6 Pr1 Pr2 109.30(11) 2_556 .
O5 Pr1 Pr2 109.47(9) 2_556 .
OW2 Pr1 Pr2 167.83(9) . .
O14 Pr1 Pr2 101.51(8) 2_665 .
O15 Pr1 Pr2 40.50(7) . .
O9 Pr1 Pr2 38.35(8) 1_565 .
OW1 Pr1 Pr2 98.40(9) . .
O3 Pr2 O2 127.48(11) 2_575 .
O3 Pr2 O12 82.86(12) 2_575 .
O2 Pr2 O12 142.63(12) . .
O3 Pr2 O9 138.86(12) 2_575 1_565
O2 Pr2 O9 66.49(11) . 1_565
O12 Pr2 O9 76.22(12) . 1_565
O3 Pr2 O13 81.50(12) 2_575 .
O2 Pr2 O13 133.18(12) . .
O12 Pr2 O13 64.15(11) . .
O9 Pr2 O13 118.52(12) 1_565 .
O3 Pr2 OW3 83.93(12) 2_575 .
O2 Pr2 OW3 78.66(12) . .
O12 Pr2 OW3 131.62(12) . .
O9 Pr2 OW3 135.85(12) 1_565 .
O13 Pr2 OW3 67.95(11) . .
O3 Pr2 O3 70.16(13) 2_575 .
O2 Pr2 O3 57.42(11) . .
O12 Pr2 O3 141.62(12) . .
O9 Pr2 O3 106.62(12) 1_565 .
O13 Pr2 O3 133.80(11) . .
OW3 Pr2 O3 73.29(11) . .
O3 Pr2 O10 77.11(12) 2_575 1_565
O2 Pr2 O10 91.50(12) . 1_565
O12 Pr2 O10 72.98(12) . 1_565
O9 Pr2 O10 63.11(11) 1_565 1_565
O13 Pr2 O10 133.92(12) . 1_565
OW3 Pr2 O10 146.78(11) . 1_565
O3 Pr2 O10 74.70(11) . 1_565
O3 Pr2 O15 153.62(12) 2_575 .
O2 Pr2 O15 65.89(11) . .
O12 Pr2 O15 96.95(12) . .
O9 Pr2 O15 65.18(11) 1_565 .
O13 Pr2 O15 74.87(12) . .
OW3 Pr2 O15 76.51(11) . .
O3 Pr2 O15 119.36(11) . .
O10 Pr2 O15 128.25(11) 1_565 .
O3 Pr2 P1 98.91(8) 2_575 .
O2 Pr2 P1 28.57(8) . .
O12 Pr2 P1 155.55(9) . .
O9 Pr2 P1 87.16(9) 1_565 .
O13 Pr2 P1 140.30(8) . .
OW3 Pr2 P1 72.61(8) . .
O3 Pr2 P1 28.91(8) . .
O10 Pr2 P1 83.59(9) 1_565 .
O15 Pr2 P1 92.02(8) . .
O3 Pr2 Pr1 163.28(8) 2_575 .
O2 Pr2 Pr1 37.11(7) . .
O12 Pr2 Pr1 108.95(9) . .
O9 Pr2 Pr1 40.10(8) 1_565 .
O13 Pr2 Pr1 114.03(9) . .
OW3 Pr2 Pr1 95.96(8) . .
O3 Pr2 Pr1 93.73(8) . .
O10 Pr2 Pr1 94.72(8) 1_565 .
O15 Pr2 Pr1 39.51(8) . .
P1 Pr2 Pr1 65.37(2) . .
O3 Pr2 Na1 92.38(9) 2_575 .
O2 Pr2 Na1 100.51(9) . .
O12 Pr2 Na1 99.08(9) . .
O9 Pr2 Na1 125.41(9) 1_565 .
O13 Pr2 Na1 35.65(9) . .
OW3 Pr2 Na1 35.46(8) . .
O3 Pr2 Na1 108.55(9) . .
O10 Pr2 Na1 167.39(10) 1_565 .
O15 Pr2 Na1 61.49(9) . .
P1 Pr2 Na1 105.18(5) . .
Pr1 Pr2 Na1 97.19(4) . .
O7 Pr3 O17 77.75(13) . .
O7 Pr3 O18 141.79(13) . .
O17 Pr3 O18 138.40(13) . .
O7 Pr3 O16 141.02(13) . 2_646
O17 Pr3 O16 65.27(13) . 2_646
O18 Pr3 O16 73.16(13) . 2_646
O7 Pr3 OW4 81.50(14) . .
O17 Pr3 OW4 142.85(14) . .
O18 Pr3 OW4 72.48(14) . .
O16 Pr3 OW4 136.23(13) 2_646 .
O7 Pr3 O19 132.35(12) . 2_656
O17 Pr3 O19 99.89(13) . 2_656
O18 Pr3 O19 65.10(12) . 2_656
O16 Pr3 O19 68.94(13) 2_646 2_656
OW4 Pr3 O19 72.45(13) . 2_656
O7 Pr3 O4 65.48(12) . .
O17 Pr3 O4 72.45(13) . .
O18 Pr3 O4 127.34(13) . .
O16 Pr3 O4 111.58(13) 2_646 .
OW4 Pr3 O4 70.97(13) . .
O19 Pr3 O4 68.52(12) 2_656 .
O7 Pr3 O11 77.08(12) . .
O17 Pr3 O11 127.05(13) . .
O18 Pr3 O11 70.04(12) . .
O16 Pr3 O11 115.41(13) 2_646 .
OW4 Pr3 O11 76.48(13) . .
O19 Pr3 O11 131.08(12) 2_656 .
O4 Pr3 O11 132.99(12) . .
O7 Pr3 O8 90.20(13) . .
O17 Pr3 O8 71.21(13) . .
O18 Pr3 O8 91.88(13) . .
O16 Pr3 O8 67.20(13) 2_646 .
OW4 Pr3 O8 139.59(13) . .
O19 Pr3 O8 134.77(13) 2_656 .
O4 Pr3 O8 139.72(13) . .
O11 Pr3 O8 63.13(11) . .
O1 P1 O2 113.9(2) . .
O1 P1 O3 112.6(2) . .
O2 P1 O3 103.65(19) . .
O1 P1 C9 108.0(3) . .
O2 P1 C9 110.0(2) . .
O3 P1 C9 108.6(3) . .
O1 P1 Pr2 126.40(16) . .
O2 P1 Pr2 51.15(14) . .
O3 P1 Pr2 52.64(12) . .
C9 P1 Pr2 125.6(2) . .
P1 O1 Pr1 164.4(2) . 2_565
P1 O2 Pr1 152.4(2) . .
P1 O2 Pr2 100.28(17) . .
Pr1 O2 Pr2 105.30(12) . .
P1 O3 Pr2 151.03(19) . 2_575
P1 O3 Pr2 98.45(15) . .
Pr2 O3 Pr2 109.84(13) 2_575 .
C1 O4 Pr3 117.9(3) . .
C1 O4 Na1 128.1(3) . 1_546
Pr3 O4 Na1 108.33(14) . 1_546
C1 O5 Pr1 121.5(3) . 2_556
C2 O6 Pr1 121.9(4) . 2_556
C2 O7 Pr3 122.2(3) . .
C3 O8 Pr3 121.1(3) . .
C3 O9 Pr2 120.1(3) . 1_545
C3 O9 Pr1 132.6(3) . 1_545
Pr2 O9 Pr1 101.55(12) 1_545 1_545
C4 O10 Pr2 119.7(3) . 1_545
C4 O11 Pr3 121.4(3) . .
C5 O12 Pr2 121.2(3) 2_675 .
C5 O13 Na1 128.9(3) . .
C5 O13 Pr2 121.5(3) . .
Na1 O13 Pr2 107.80(14) . .
C6 O14 Na1 124.5(3) . .
C6 O14 Pr1 121.0(3) . 2_665
Na1 O14 Pr1 113.39(15) . 2_665
C6 O15 Pr1 120.1(3) . .
C6 O15 Pr2 139.8(3) . .
Pr1 O15 Pr2 99.99(11) . .
C7 O16 Pr3 117.2(3) . 2_646
C7 O17 Pr3 118.4(3) . .
C8 O18 Pr3 120.6(3) . .
C8 O19 Na1 117.3(3) . 2_665
C8 O19 Pr3 119.2(3) . 2_656
Na1 O19 Pr3 116.47(15) 2_665 2_656
Pr1 OW2 Na1 101.77(14) . 2_665
Na1 OW3 Pr2 107.76(14) . .
O4 C1 O5 125.6(5) . .
O4 C1 C2 118.6(5) . .
O5 C1 C2 115.8(5) . .
O6 C2 O7 127.3(5) . .
O6 C2 C1 117.0(5) . .
O7 C2 C1 115.7(5) . .
O8 C3 O9 126.2(5) . .
O8 C3 C4 117.3(5) . .
O9 C3 C4 116.5(4) . .
O11 C4 O10 127.6(5) . .
O11 C4 C3 116.3(4) . .
O10 C4 C3 116.1(5) . .
O13 C5 O12 126.9(5) . 2_675
O13 C5 C5 116.2(6) . 2_675
O12 C5 C5 116.9(5) 2_675 2_675
O14 C6 O15 126.8(5) . .
O14 C6 C6 116.5(5) . 2_665
O15 C6 C6 116.7(6) . 2_665
O16 C7 O17 126.4(5) . .
O16 C7 C7 117.7(6) . 2_646
O17 C7 C7 115.9(6) . 2_646
O18 C8 O19 125.3(5) . .
O18 C8 C8 117.2(6) . 2_656
O19 C8 C8 117.5(6) . 2_656
P1 C9 H9CA 110.2 . .
P1 C9 H9CB 115.7 . .
H9CA C9 H9CB 93.6 . .
P1 C9 H9CC 121.0 . .
H9CA C9 H9CC 85.5 . .
H9CB C9 H9CC 119.7 . .

loop_
_geom_bond_atom_site_label_1
_geom_bond_atom_site_label_2
_geom_bond_distance
_geom_bond_site_symmetry_2
Na1 OW3 2.454(4) .
Na1 O13 2.466(4) .
Na1 O14 2.467(4) .
Na1 O19 2.498(4) 2_665
Na1 OW6 2.512(6) .
Na1 O4 2.732(4) 1_564
Na1 OW2 2.884(5) 2_665
Na1 Pr2 4.029(3) .
Pr1 O1 2.336(4) 2_565
Pr1 O2 2.487(3) .
Pr1 O6 2.503(4) 2_556
Pr1 O5 2.504(3) 2_556
Pr1 OW2 2.532(4) .
Pr1 O14 2.568(4) 2_665
Pr1 O15 2.569(4) .
Pr1 O9 2.614(4) 1_565
Pr1 OW1 2.615(4) .
Pr1 Pr2 3.9761(6) .
Pr2 O3 2.402(3) 2_575
Pr2 O2 2.514(4) .
Pr2 O12 2.515(3) .
Pr2 O9 2.518(4) 1_565
Pr2 O13 2.520(4) .
Pr2 OW3 2.533(4) .
Pr2 O3 2.552(3) .
Pr2 O10 2.554(4) 1_565
Pr2 O15 2.622(3) .
Pr2 P1 3.1765(14) .
Pr3 O7 2.440(4) .
Pr3 O17 2.460(4) .
Pr3 O18 2.481(4) .
Pr3 O16 2.497(4) 2_646
Pr3 OW4 2.510(4) .
Pr3 O19 2.513(4) 2_656
Pr3 O4 2.521(4) .
Pr3 O11 2.545(3) .
Pr3 O8 2.547(4) .
P1 O1 1.500(4) .
P1 O2 1.544(3) .
P1 O3 1.553(4) .
P1 C9 1.762(6) .
O1 Pr1 2.336(4) 2_565
O3 Pr2 2.402(3) 2_575
O4 C1 1.248(6) .
O4 Na1 2.732(4) 1_546
O5 C1 1.253(6) .
O5 Pr1 2.504(3) 2_556
O6 C2 1.225(6) .
O6 Pr1 2.503(4) 2_556
O7 C2 1.257(6) .
O8 C3 1.244(6) .
O9 C3 1.266(6) .
O9 Pr2 2.518(4) 1_545
O9 Pr1 2.614(4) 1_545
O10 C4 1.255(6) .
O10 Pr2 2.554(4) 1_545
O11 C4 1.252(6) .
O12 C5 1.252(6) 2_675
O13 C5 1.252(6) .
O14 C6 1.242(6) .
O14 Pr1 2.568(4) 2_665
O15 C6 1.259(6) .
O16 C7 1.229(6) .
O16 Pr3 2.497(4) 2_646
O17 C7 1.259(6) .
O18 C8 1.248(6) .
O19 C8 1.251(6) .
O19 Na1 2.498(4) 2_665
O19 Pr3 2.513(4) 2_656
OW2 Na1 2.884(5) 2_665
C1 C2 1.540(7) .
C3 C4 1.539(7) .
C5 O12 1.252(6) 2_675
C5 C5 1.554(10) 2_675
C6 C6 1.552(10) 2_665
C7 C7 1.551(11) 2_646
C8 C8 1.538(10) 2_656
C9 H9CA 0.9618 .
C9 H9CB 0.8734 .
C9 H9CC 0.8564 .
